data_7002496
loop_
_publ_author_name
'Siemeling, Ulrich'
'Bruhn, Clemens'
'Bretthauer, Frauke'
'Borg, Marta'
'Tr\"ager, Frank'
'Vogel, Florian'
'Azzam, Waleed'
'Badin, Mihaela'
'Strunskus, Thomas'
'W\"oll, Christof'

_publ_section_title
;
 Photoresponsive SAMs on gold fabricated from azobenzene-functionalised
 asparagusic acid derivatives
;
_journal_issue 40
_journal_name_full 'Dalton Transactions'
_journal_page_first 8593
_journal_page_last 8604
_journal_paper_doi 10.1039/b905025f
_journal_year 2009
_chemical_formula_moiety 'C52 H45 N3 O P2 Pt S2, C6 H6'
_chemical_formula_sum 'C58 H51 N3 O P2 Pt S2'
_chemical_formula_weight 1127.17
_chemical_name_systematic
;
?
;
_space_group_IT_number 14
_symmetry_cell_setting monoclinic
_symmetry_space_group_name_Hall '-P 2yn'
_symmetry_space_group_name_H-M 'P 1 21/n 1'
_atom_sites_solution_hydrogens geom
_atom_sites_solution_primary direct
_atom_sites_solution_secondary difmap
_audit_creation_method SHELXL-97
_cell_angle_alpha 90.00
_cell_angle_beta 116.214(7)
_cell_angle_gamma 90.00
_cell_formula_units_Z 4
_cell_length_a 19.2645(14)
_cell_length_b 14.7195(9)
_cell_length_c 19.8911(19)
_cell_measurement_reflns_used 15275
_cell_measurement_temperature 153(2)
_cell_measurement_theta_max 26.02
_cell_measurement_theta_min 1.79
_cell_volume 5060.3(7)
_computing_structure_refinement 'SHELXL-97 (Sheldrick, 1997)'
_computing_structure_solution 'SHELXS-97 (Sheldrick, 1990)'
_diffrn_ambient_temperature 153(2)
_diffrn_detector 'image plate (34 cm diameter)'
_diffrn_detector_area_resol_mean 6.67
_diffrn_detector_type STOE
_diffrn_measured_fraction_theta_full 0.955
_diffrn_measured_fraction_theta_max 0.955
_diffrn_measurement_details ' 114 frames, detector distance = 130 mm'
_diffrn_measurement_device '2-circle goniometer'
_diffrn_measurement_device_type 'STOE IPDS 2'
_diffrn_measurement_method 'rotation method'
_diffrn_radiation_collimation '0.5 mm diameter, multiple pinhole'
_diffrn_radiation_monochromator 'plane graphite'
_diffrn_radiation_polarisn_norm 0
_diffrn_radiation_type 'Mo K\a'
_diffrn_radiation_wavelength 0.71073
_diffrn_reflns_av_R_equivalents 0.0656
_diffrn_reflns_av_sigmaI/netI 0.0806
_diffrn_reflns_limit_h_max 22
_diffrn_reflns_limit_h_min -22
_diffrn_reflns_limit_k_max 17
_diffrn_reflns_limit_k_min -17
_diffrn_reflns_limit_l_max 23
_diffrn_reflns_limit_l_min -15
_diffrn_reflns_number 19815
_diffrn_reflns_theta_full 25.00
_diffrn_reflns_theta_max 25.00
_diffrn_reflns_theta_min 1.79
_diffrn_source 'sealed X-ray tube, 12 x 0.4 mm long-fine focus'
_diffrn_source_current 30
_diffrn_source_power 1.50
_diffrn_source_voltage 50
_diffrn_standards_decay_% 0
_exptl_absorpt_coefficient_mu 2.962
_exptl_absorpt_correction_T_max 0.8535
_exptl_absorpt_correction_T_min 0.4195
_exptl_absorpt_correction_type integration
_exptl_absorpt_process_details 'X-red ver. 1.31 (Stoe & Cie. 2003)'
_exptl_crystal_colour orange
_exptl_crystal_density_diffrn 1.480
_exptl_crystal_density_method 'not measured'
_exptl_crystal_description plate
_exptl_crystal_F_000 2272
_exptl_crystal_size_max 0.382
_exptl_crystal_size_mid 0.187
_exptl_crystal_size_min 0.046
_refine_diff_density_max 1.200
_refine_diff_density_min -1.501
_refine_diff_density_rms 0.099
_refine_ls_extinction_method none
_refine_ls_goodness_of_fit_ref 0.892
_refine_ls_hydrogen_treatment mixed
_refine_ls_matrix_type full
_refine_ls_number_parameters 608
_refine_ls_number_reflns 8517
_refine_ls_number_restraints 0
_refine_ls_restrained_S_all 0.892
_refine_ls_R_factor_all 0.0720
_refine_ls_R_factor_gt 0.0397
_refine_ls_shift/su_max 0.015
_refine_ls_shift/su_mean 0.001
_refine_ls_structure_factor_coef Fsqd
_refine_ls_weighting_details 'calc w=1/[\s^2^(Fo^2^)+(0.0434P)^2^+0.0000P] where P=(Fo^2^+2Fc^2^)/3'
_refine_ls_weighting_scheme calc
_refine_ls_wR_factor_gt 0.0831
_refine_ls_wR_factor_ref 0.0908
_reflns_number_gt 5715
_reflns_number_total 8517
_reflns_threshold_expression >2sigma(I)
_cod_data_source_file b905025f.txt
_cod_data_source_block i0188
_cod_original_sg_symbol_H-M 'P 21/n'
_cod_database_code 7002496

loop_
_symmetry_equiv_pos_as_xyz
'x, y, z'
'-x+1/2, y+1/2, -z+1/2'
'-x, -y, -z'
'x-1/2, -y-1/2, z-1/2'

loop_
_atom_site_label
_atom_site_type_symbol
_atom_site_fract_x
_atom_site_fract_y
_atom_site_fract_z
_atom_site_U_iso_or_equiv
_atom_site_adp_type
_atom_site_occupancy
_atom_site_symmetry_multiplicity
_atom_site_calc_flag
_atom_site_refinement_flags
_atom_site_disorder_assembly
_atom_site_disorder_group
C1 C 0.6196(4) 0.1287(4) 0.7053(4) 0.0421(16) Uani 1 1 d . . .
H1A H 0.5906 0.0906 0.7253 0.051 Uiso 1 1 calc R . .
H1B H 0.6619 0.0909 0.7050 0.051 Uiso 1 1 calc R . .
C2 C 0.6565(3) 0.2079(4) 0.7604(4) 0.0400(15) Uani 1 1 d . . .
H2 H 0.6990 0.1811 0.8062 0.048 Uiso 1 1 calc R . .
C3 C 0.6947(3) 0.2775(5) 0.7291(3) 0.0368(13) Uani 1 1 d . . .
H3A H 0.7353 0.3106 0.7716 0.044 Uiso 1 1 calc R . .
H3B H 0.6552 0.3224 0.6983 0.044 Uiso 1 1 calc R . .
C4 C 0.6023(3) 0.2554(4) 0.7858(4) 0.0387(16) Uani 1 1 d . . .
C5 C 0.4693(4) 0.3241(4) 0.7297(4) 0.0413(16) Uani 1 1 d . . .
C6 C 0.4023(4) 0.3257(5) 0.6626(5) 0.0503(18) Uani 1 1 d . . .
H6 H 0.4003 0.2933 0.6205 0.060 Uiso 1 1 calc R . .
C7 C 0.3389(4) 0.3737(5) 0.6567(5) 0.055(2) Uani 1 1 d . . .
H7 H 0.2933 0.3740 0.6105 0.066 Uiso 1 1 calc R . .
C8 C 0.3402(4) 0.4212(4) 0.7163(5) 0.0439(17) Uani 1 1 d . . .
C9 C 0.4063(4) 0.4201(5) 0.7832(5) 0.0457(17) Uani 1 1 d . . .
H9 H 0.4073 0.4527 0.8248 0.055 Uiso 1 1 calc R . .
C10 C 0.4720(4) 0.3718(4) 0.7910(4) 0.0426(16) Uani 1 1 d . . .
H10 H 0.5175 0.3717 0.8373 0.051 Uiso 1 1 calc R . .
C11 C 0.1534(4) 0.5216(5) 0.6526(5) 0.052(2) Uani 1 1 d . . .
C12 C 0.0792(4) 0.4911(7) 0.6099(5) 0.063(2) Uani 1 1 d . . .
H12 H 0.0696 0.4318 0.5889 0.075 Uiso 1 1 calc R . .
C13 C 0.0192(5) 0.5498(9) 0.5988(6) 0.081(3) Uani 1 1 d . . .
H13 H -0.0325 0.5299 0.5700 0.098 Uiso 1 1 calc R . .
C14 C 0.0318(6) 0.6347(8) 0.6278(6) 0.082(3) Uani 1 1 d . . .
H14 H -0.0106 0.6737 0.6190 0.099 Uiso 1 1 calc R . .
C15 C 0.1055(6) 0.6640(7) 0.6694(7) 0.083(3) Uani 1 1 d . . .
H15 H 0.1147 0.7236 0.6898 0.100 Uiso 1 1 calc R . .
C16 C 0.1673(5) 0.6068(6) 0.6822(6) 0.066(3) Uani 1 1 d . . .
H16 H 0.2188 0.6270 0.7113 0.079 Uiso 1 1 calc R . .
C17 C 0.5365(3) 0.1356(4) 0.3780(4) 0.0362(15) Uani 1 1 d . . .
C18 C 0.5079(4) 0.1479(5) 0.3005(4) 0.0452(17) Uani 1 1 d . . .
H18 H 0.4815 0.2023 0.2775 0.054 Uiso 1 1 calc R . .
C19 C 0.5185(4) 0.0801(5) 0.2580(5) 0.0506(18) Uani 1 1 d . . .
H19 H 0.4994 0.0889 0.2055 0.061 Uiso 1 1 calc R . .
C20 C 0.5558(4) 0.0002(5) 0.2893(5) 0.053(2) Uani 1 1 d . . .
H20 H 0.5623 -0.0456 0.2589 0.064 Uiso 1 1 calc R . .
C21 C 0.5834(4) -0.0120(5) 0.3649(5) 0.0477(18) Uani 1 1 d . . .
H21 H 0.6091 -0.0670 0.3871 0.057 Uiso 1 1 calc R . .
C22 C 0.5744(3) 0.0553(4) 0.4100(4) 0.0406(16) Uani 1 1 d . . .
H22 H 0.5942 0.0460 0.4625 0.049 Uiso 1 1 calc R . .
C23 C 0.4324(3) 0.1735(4) 0.4407(4) 0.0344(14) Uani 1 1 d . . .
C24 C 0.4013(4) 0.0886(4) 0.4126(4) 0.0421(16) Uani 1 1 d . . .
H24 H 0.4284 0.0485 0.3951 0.051 Uiso 1 1 calc R . .
C25 C 0.3307(4) 0.0619(4) 0.4099(4) 0.0442(17) Uani 1 1 d . . .
H25 H 0.3098 0.0039 0.3907 0.053 Uiso 1 1 calc R . .
C26 C 0.2912(4) 0.1200(5) 0.4352(5) 0.0481(18) Uani 1 1 d . . .
H26 H 0.2428 0.1022 0.4328 0.058 Uiso 1 1 calc R . .
C27 C 0.3221(4) 0.2046(5) 0.4644(5) 0.0472(18) Uani 1 1 d . . .
H27 H 0.2952 0.2439 0.4827 0.057 Uiso 1 1 calc R . .
C28 C 0.3916(3) 0.2315(4) 0.4666(4) 0.0409(16) Uani 1 1 d . . .
H28 H 0.4120 0.2897 0.4858 0.049 Uiso 1 1 calc R . .
C29 C 0.4904(3) 0.3240(4) 0.3973(4) 0.0378(15) Uani 1 1 d . . .
C30 C 0.4236(4) 0.3323(5) 0.3282(4) 0.0435(16) Uani 1 1 d . . .
H30 H 0.3955 0.2797 0.3033 0.052 Uiso 1 1 calc R . .
C31 C 0.3992(4) 0.4176(5) 0.2970(5) 0.055(2) Uani 1 1 d . . .
H31 H 0.3541 0.4232 0.2508 0.065 Uiso 1 1 calc R . .
C32 C 0.4400(4) 0.4944(5) 0.3326(5) 0.059(2) Uani 1 1 d . . .
H32 H 0.4241 0.5522 0.3096 0.070 Uiso 1 1 calc R . .
C33 C 0.5039(4) 0.4876(5) 0.4014(5) 0.057(2) Uani 1 1 d . . .
H33 H 0.5304 0.5407 0.4271 0.068 Uiso 1 1 calc R . .
C34 C 0.5290(4) 0.4019(4) 0.4328(5) 0.0481(19) Uani 1 1 d . . .
H34 H 0.5736 0.3972 0.4796 0.058 Uiso 1 1 calc R . .
C35 C 0.8058(3) 0.2097(4) 0.5586(4) 0.0368(14) Uani 1 1 d . . .
C36 C 0.8787(4) 0.2525(5) 0.5873(5) 0.060(2) Uani 1 1 d . . .
H36 H 0.8822 0.3163 0.5822 0.072 Uiso 1 1 calc R . .
C37 C 0.9457(4) 0.2005(6) 0.6234(6) 0.065(2) Uani 1 1 d . . .
H37 H 0.9947 0.2297 0.6437 0.078 Uiso 1 1 calc R . .
C38 C 0.9420(4) 0.1087(5) 0.6299(6) 0.064(3) Uani 1 1 d . . .
H38 H 0.9882 0.0742 0.6538 0.077 Uiso 1 1 calc R . .
C39 C 0.8714(4) 0.0659(5) 0.6019(5) 0.055(2) Uani 1 1 d . . .
H39 H 0.8691 0.0017 0.6053 0.067 Uiso 1 1 calc R . .
C40 C 0.8033(4) 0.1157(5) 0.5687(4) 0.0449(17) Uani 1 1 d . . .
H40 H 0.7548 0.0860 0.5528 0.054 Uiso 1 1 calc R . .
C41 C 0.7413(3) 0.3910(4) 0.5324(4) 0.0375(15) Uani 1 1 d . . .
C42 C 0.7202(4) 0.4386(4) 0.5803(4) 0.0437(17) Uani 1 1 d . . .
H42 H 0.6906 0.4091 0.6015 0.052 Uiso 1 1 calc R . .
C43 C 0.7417(4) 0.5296(5) 0.5984(5) 0.0497(18) Uani 1 1 d . . .
H43 H 0.7281 0.5614 0.6324 0.060 Uiso 1 1 calc R . .
C44 C 0.7839(4) 0.5728(5) 0.5650(5) 0.053(2) Uani 1 1 d . . .
H44 H 0.7984 0.6347 0.5757 0.064 Uiso 1 1 calc R . .
C45 C 0.8038(4) 0.5257(5) 0.5177(4) 0.0442(17) Uani 1 1 d . . .
H45 H 0.8333 0.5551 0.4964 0.053 Uiso 1 1 calc R . .
C46 C 0.7825(4) 0.4362(4) 0.4995(4) 0.0424(16) Uani 1 1 d . . .
H46 H 0.7957 0.4054 0.4647 0.051 Uiso 1 1 calc R . .
C47 C 0.6940(3) 0.2609(4) 0.4144(4) 0.0395(16) Uani 1 1 d . . .
C48 C 0.6530(3) 0.3275(5) 0.3607(4) 0.0398(15) Uani 1 1 d . . .
H48 H 0.6350 0.3803 0.3756 0.048 Uiso 1 1 calc R . .
C49 C 0.6386(4) 0.3169(5) 0.2873(4) 0.0491(18) Uani 1 1 d . . .
H49 H 0.6118 0.3634 0.2523 0.059 Uiso 1 1 calc R . .
C50 C 0.6618(4) 0.2414(6) 0.2635(5) 0.059(2) Uani 1 1 d . . .
H50 H 0.6500 0.2351 0.2120 0.071 Uiso 1 1 calc R . .
C51 C 0.7021(4) 0.1746(6) 0.3130(5) 0.0537(19) Uani 1 1 d . . .
H51 H 0.7188 0.1221 0.2964 0.064 Uiso 1 1 calc R . .
C52 C 0.7182(4) 0.1845(5) 0.3880(5) 0.0464(17) Uani 1 1 d . . .
H52 H 0.7464 0.1381 0.4225 0.056 Uiso 1 1 calc R . .
C53 C 0.0873(10) 0.1907(13) 0.5283(10) 0.138(6) Uani 1 1 d . . .
H53 H 0.0456 0.2314 0.5025 0.165 Uiso 1 1 calc R . .
C54 C 0.0731(9) 0.1006(14) 0.5248(11) 0.144(6) Uani 1 1 d . . .
H54 H 0.0218 0.0781 0.4992 0.173 Uiso 1 1 calc R . .
C55 C 0.1342(9) 0.0424(9) 0.5588(9) 0.102(4) Uani 1 1 d . . .
H55 H 0.1259 -0.0213 0.5528 0.122 Uiso 1 1 calc R . .
C56 C 0.2064(7) 0.0747(8) 0.6008(8) 0.101(4) Uani 1 1 d . . .
H56 H 0.2479 0.0344 0.6278 0.121 Uiso 1 1 calc R . .
C57 C 0.2184(7) 0.1651(8) 0.6035(8) 0.096(4) Uani 1 1 d . . .
H57 H 0.2693 0.1881 0.6313 0.115 Uiso 1 1 calc R . .
C58 C 0.1590(9) 0.2243(9) 0.5673(8) 0.101(4) Uani 1 1 d . . .
H58 H 0.1680 0.2879 0.5696 0.121 Uiso 1 1 calc R . .
N1 N 0.5318(3) 0.2757(5) 0.7287(4) 0.0469(14) Uani 1 1 d . . .
H1 H 0.524(4) 0.265(5) 0.683(5) 0.06(3) Uiso 1 1 d . . .
N2 N 0.2780(3) 0.4767(4) 0.7146(4) 0.0488(16) Uani 1 1 d . . .
N3 N 0.2138(3) 0.4593(4) 0.6586(4) 0.0549(17) Uani 1 1 d . . .
O O 0.6203(3) 0.2758(4) 0.8515(3) 0.0560(13) Uani 1 1 d . . .
P1 P 0.52230(8) 0.21390(12) 0.44129(9) 0.0346(4) Uani 1 1 d . . .
P2 P 0.71526(8) 0.27138(11) 0.51222(9) 0.0347(3) Uani 1 1 d . . .
S1 S 0.55445(8) 0.15747(11) 0.60860(10) 0.0382(4) Uani 1 1 d . . .
S2 S 0.73771(8) 0.22918(13) 0.67288(10) 0.0410(4) Uani 1 1 d . . .
Pt Pt 0.629594(14) 0.219517(16) 0.554638(16) 0.03257(8) Uani 1 1 d . . .

loop_
_atom_site_aniso_label
_atom_site_aniso_U_11
_atom_site_aniso_U_22
_atom_site_aniso_U_33
_atom_site_aniso_U_23
_atom_site_aniso_U_13
_atom_site_aniso_U_12
C1 0.046(4) 0.039(3) 0.042(4) 0.008(3) 0.020(3) 0.005(3)
C2 0.033(3) 0.046(4) 0.037(4) 0.010(3) 0.011(3) 0.010(3)
C3 0.036(3) 0.045(3) 0.025(3) -0.004(3) 0.009(2) -0.006(3)
C4 0.035(3) 0.042(3) 0.041(5) 0.001(3) 0.017(3) 0.000(2)
C5 0.040(3) 0.043(3) 0.045(5) -0.001(3) 0.022(3) 0.003(3)
C6 0.043(4) 0.062(4) 0.042(5) 0.000(4) 0.015(3) 0.012(3)
C7 0.042(4) 0.076(5) 0.044(5) 0.005(4) 0.015(3) 0.014(4)
C8 0.038(3) 0.043(4) 0.057(5) -0.002(3) 0.026(3) 0.003(3)
C9 0.042(4) 0.045(4) 0.051(5) -0.010(3) 0.022(3) -0.002(3)
C10 0.041(3) 0.043(4) 0.045(5) -0.005(3) 0.021(3) -0.005(3)
C11 0.044(4) 0.064(5) 0.059(6) 0.020(4) 0.032(4) 0.021(3)
C12 0.051(4) 0.101(7) 0.036(5) 0.004(4) 0.018(4) 0.019(4)
C13 0.051(5) 0.151(10) 0.036(6) 0.001(6) 0.014(4) 0.029(6)
C14 0.068(6) 0.125(9) 0.065(7) 0.038(6) 0.040(5) 0.047(6)
C15 0.092(7) 0.070(6) 0.115(10) 0.031(6) 0.071(7) 0.032(5)
C16 0.052(4) 0.059(5) 0.100(8) 0.010(5) 0.047(5) 0.005(4)
C17 0.034(3) 0.038(3) 0.037(4) -0.007(3) 0.016(3) -0.005(3)
C18 0.045(4) 0.041(4) 0.047(5) -0.001(3) 0.018(3) -0.002(3)
C19 0.056(4) 0.061(4) 0.034(5) -0.006(3) 0.020(3) 0.000(4)
C20 0.056(4) 0.047(4) 0.064(6) -0.011(4) 0.034(4) -0.004(3)
C21 0.055(4) 0.042(4) 0.053(5) -0.003(3) 0.029(4) 0.003(3)
C22 0.038(3) 0.039(3) 0.042(4) -0.001(3) 0.015(3) 0.002(3)
C23 0.036(3) 0.028(3) 0.033(4) 0.005(3) 0.009(3) 0.004(2)
C24 0.043(3) 0.038(3) 0.049(5) 0.001(3) 0.024(3) 0.003(3)
C25 0.045(4) 0.037(3) 0.049(5) -0.002(3) 0.018(3) -0.008(3)
C26 0.033(3) 0.060(4) 0.047(5) 0.006(4) 0.013(3) -0.003(3)
C27 0.042(3) 0.047(4) 0.054(5) 0.002(4) 0.024(3) 0.002(3)
C28 0.038(3) 0.038(3) 0.046(4) -0.004(3) 0.017(3) -0.001(3)
C29 0.031(3) 0.037(3) 0.044(4) 0.000(3) 0.015(3) 0.002(3)
C30 0.038(3) 0.044(4) 0.042(5) 0.005(3) 0.012(3) 0.000(3)
C31 0.049(4) 0.060(4) 0.048(5) 0.014(4) 0.015(4) 0.013(3)
C32 0.054(4) 0.039(4) 0.077(7) 0.007(4) 0.024(4) 0.006(3)
C33 0.047(4) 0.037(4) 0.077(7) 0.003(4) 0.019(4) -0.002(3)
C34 0.039(3) 0.041(4) 0.059(6) -0.012(3) 0.017(3) -0.005(3)
C35 0.029(3) 0.044(3) 0.035(4) -0.001(3) 0.013(2) 0.004(3)
C36 0.038(4) 0.046(4) 0.078(7) -0.002(4) 0.010(4) 0.002(3)
C37 0.035(4) 0.068(6) 0.074(7) -0.007(4) 0.007(4) -0.001(3)
C38 0.036(4) 0.053(5) 0.082(7) 0.003(4) 0.008(4) 0.010(3)
C39 0.046(4) 0.049(4) 0.067(6) 0.003(4) 0.021(4) 0.014(3)
C40 0.045(4) 0.049(4) 0.040(5) 0.004(3) 0.019(3) 0.004(3)
C41 0.027(3) 0.044(3) 0.039(4) -0.003(3) 0.012(3) 0.002(3)
C42 0.036(3) 0.046(4) 0.047(5) -0.001(3) 0.017(3) -0.002(3)
C43 0.059(4) 0.048(4) 0.048(5) -0.015(3) 0.029(4) -0.008(3)
C44 0.050(4) 0.043(4) 0.058(6) -0.003(4) 0.016(4) -0.007(3)
C45 0.041(4) 0.048(4) 0.045(5) 0.000(3) 0.020(3) -0.003(3)
C46 0.036(3) 0.046(4) 0.038(4) -0.001(3) 0.010(3) 0.003(3)
C47 0.030(3) 0.038(3) 0.048(5) -0.005(3) 0.015(3) -0.005(2)
C48 0.036(3) 0.052(4) 0.029(4) -0.003(3) 0.012(3) -0.001(3)
C49 0.042(4) 0.059(4) 0.038(5) 0.001(3) 0.010(3) -0.012(3)
C50 0.058(4) 0.077(6) 0.047(5) -0.018(4) 0.028(4) -0.025(4)
C51 0.056(4) 0.065(5) 0.048(5) -0.009(4) 0.030(4) 0.001(4)
C52 0.046(4) 0.051(4) 0.047(5) -0.005(3) 0.024(3) 0.003(3)
C53 0.133(13) 0.152(16) 0.123(15) 0.057(12) 0.052(11) 0.032(11)
C54 0.097(10) 0.166(16) 0.159(18) 0.025(13) 0.047(10) -0.012(11)
C55 0.126(10) 0.097(8) 0.097(10) -0.004(8) 0.062(8) 0.000(9)
C56 0.097(8) 0.077(7) 0.119(12) -0.005(7) 0.040(8) 0.002(6)
C57 0.101(8) 0.082(7) 0.106(11) 0.001(7) 0.045(7) -0.009(7)
C58 0.137(10) 0.080(7) 0.102(10) 0.024(7) 0.068(9) 0.007(8)
N1 0.039(3) 0.059(4) 0.038(4) 0.004(3) 0.012(3) 0.011(3)
N2 0.042(3) 0.046(3) 0.060(5) 0.007(3) 0.025(3) 0.011(3)
N3 0.047(3) 0.059(4) 0.062(5) 0.016(3) 0.026(3) 0.010(3)
O 0.049(3) 0.083(4) 0.035(3) -0.006(3) 0.018(2) 0.004(3)
P1 0.0310(7) 0.0351(8) 0.0319(9) 0.0000(8) 0.0086(6) 0.0015(7)
P2 0.0311(7) 0.0387(8) 0.0310(9) -0.0019(8) 0.0107(6) 0.0012(7)
S1 0.0355(7) 0.0385(8) 0.0386(10) 0.0013(7) 0.0146(7) -0.0007(6)
S2 0.0295(7) 0.0573(10) 0.0315(9) 0.0006(9) 0.0094(6) 0.0034(8)
Pt 0.02850(11) 0.03472(11) 0.03042(13) -0.00044(14) 0.00931(8) 0.00184(13)

loop_
_atom_type_symbol
_atom_type_description
_atom_type_scat_dispersion_real
_atom_type_scat_dispersion_imag
_atom_type_scat_source
C C 0.0033 0.0016 'International Tables Vol C Tables 4.2.6.8 and 6.1.1.4'
H H 0.0000 0.0000 'International Tables Vol C Tables 4.2.6.8 and 6.1.1.4'
N N 0.0061 0.0033 'International Tables Vol C Tables 4.2.6.8 and 6.1.1.4'
O O 0.0106 0.0060 'International Tables Vol C Tables 4.2.6.8 and 6.1.1.4'
P P 0.1023 0.0942 'International Tables Vol C Tables 4.2.6.8 and 6.1.1.4'
S S 0.1246 0.1234 'International Tables Vol C Tables 4.2.6.8 and 6.1.1.4'
Pt Pt -1.7033 8.3905 'International Tables Vol C Tables 4.2.6.8 and 6.1.1.4'

loop_
_geom_angle_atom_site_label_1
_geom_angle_atom_site_label_2
_geom_angle_atom_site_label_3
_geom_angle
_geom_angle_site_symmetry_1
_geom_angle_site_symmetry_3
_geom_angle_publ_flag
C2 C1 S1 117.4(4) . . ?
C2 C1 H1A 107.9 . . ?
S1 C1 H1A 107.9 . . ?
C2 C1 H1B 107.9 . . ?
S1 C1 H1B 107.9 . . ?
H1A C1 H1B 107.2 . . ?
C4 C2 C1 114.6(5) . . ?
C4 C2 C3 110.5(5) . . ?
C1 C2 C3 111.6(6) . . ?
C4 C2 H2 106.5 . . ?
C1 C2 H2 106.5 . . ?
C3 C2 H2 106.5 . . ?
C2 C3 S2 114.8(5) . . ?
C2 C3 H3A 108.6 . . ?
S2 C3 H3A 108.6 . . ?
C2 C3 H3B 108.6 . . ?
S2 C3 H3B 108.6 . . ?
H3A C3 H3B 107.6 . . ?
O C4 N1 122.6(6) . . ?
O C4 C2 123.6(6) . . ?
N1 C4 C2 113.7(7) . . ?
C10 C5 C6 119.6(6) . . ?
C10 C5 N1 124.6(6) . . ?
C6 C5 N1 115.7(7) . . ?
C7 C6 C5 120.4(7) . . ?
C7 C6 H6 119.8 . . ?
C5 C6 H6 119.8 . . ?
C8 C7 C6 121.0(7) . . ?
C8 C7 H7 119.5 . . ?
C6 C7 H7 119.5 . . ?
C7 C8 C9 119.1(6) . . ?
C7 C8 N2 125.0(7) . . ?
C9 C8 N2 115.8(7) . . ?
C8 C9 C10 121.3(7) . . ?
C8 C9 H9 119.3 . . ?
C10 C9 H9 119.3 . . ?
C5 C10 C9 118.5(6) . . ?
C5 C10 H10 120.7 . . ?
C9 C10 H10 120.7 . . ?
C16 C11 C12 121.4(7) . . ?
C16 C11 N3 123.5(7) . . ?
C12 C11 N3 115.0(8) . . ?
C13 C12 C11 117.5(9) . . ?
C13 C12 H12 121.2 . . ?
C11 C12 H12 121.2 . . ?
C14 C13 C12 122.0(9) . . ?
C14 C13 H13 119.0 . . ?
C12 C13 H13 119.0 . . ?
C13 C14 C15 119.7(9) . . ?
C13 C14 H14 120.2 . . ?
C15 C14 H14 120.2 . . ?
C14 C15 C16 120.0(10) . . ?
C14 C15 H15 120.0 . . ?
C16 C15 H15 120.0 . . ?
C11 C16 C15 119.4(8) . . ?
C11 C16 H16 120.3 . . ?
C15 C16 H16 120.3 . . ?
C22 C17 C18 119.1(6) . . ?
C22 C17 P1 115.6(5) . . ?
C18 C17 P1 125.1(5) . . ?
C19 C18 C17 119.2(7) . . ?
C19 C18 H18 120.4 . . ?
C17 C18 H18 120.4 . . ?
C20 C19 C18 122.0(8) . . ?
C20 C19 H19 119.0 . . ?
C18 C19 H19 119.0 . . ?
C21 C20 C19 118.8(7) . . ?
C21 C20 H20 120.6 . . ?
C19 C20 H20 120.6 . . ?
C20 C21 C22 121.0(7) . . ?
C20 C21 H21 119.5 . . ?
C22 C21 H21 119.5 . . ?
C17 C22 C21 119.9(7) . . ?
C17 C22 H22 120.1 . . ?
C21 C22 H22 120.1 . . ?
C24 C23 C28 118.8(6) . . ?
C24 C23 P1 122.3(5) . . ?
C28 C23 P1 118.9(4) . . ?
C23 C24 C25 120.5(6) . . ?
C23 C24 H24 119.7 . . ?
C25 C24 H24 119.7 . . ?
C26 C25 C24 119.9(6) . . ?
C26 C25 H25 120.1 . . ?
C24 C25 H25 120.1 . . ?
C25 C26 C27 120.3(6) . . ?
C25 C26 H26 119.9 . . ?
C27 C26 H26 119.9 . . ?
C28 C27 C26 120.0(7) . . ?
C28 C27 H27 120.0 . . ?
C26 C27 H27 120.0 . . ?
C27 C28 C23 120.5(6) . . ?
C27 C28 H28 119.7 . . ?
C23 C28 H28 119.7 . . ?
C34 C29 C30 118.6(6) . . ?
C34 C29 P1 120.3(5) . . ?
C30 C29 P1 121.0(5) . . ?
C31 C30 C29 119.8(7) . . ?
C31 C30 H30 120.1 . . ?
C29 C30 H30 120.1 . . ?
C32 C31 C30 120.6(7) . . ?
C32 C31 H31 119.7 . . ?
C30 C31 H31 119.7 . . ?
C33 C32 C31 120.3(7) . . ?
C33 C32 H32 119.9 . . ?
C31 C32 H32 119.9 . . ?
C32 C33 C34 119.4(7) . . ?
C32 C33 H33 120.3 . . ?
C34 C33 H33 120.3 . . ?
C29 C34 C33 121.3(7) . . ?
C29 C34 H34 119.3 . . ?
C33 C34 H34 119.3 . . ?
C40 C35 C36 118.3(6) . . ?
C40 C35 P2 118.6(5) . . ?
C36 C35 P2 123.0(5) . . ?
C37 C36 C35 119.5(7) . . ?
C37 C36 H36 120.2 . . ?
C35 C36 H36 120.2 . . ?
C38 C37 C36 121.2(7) . . ?
C38 C37 H37 119.4 . . ?
C36 C37 H37 119.4 . . ?
C37 C38 C39 119.9(7) . . ?
C37 C38 H38 120.0 . . ?
C39 C38 H38 120.0 . . ?
C38 C39 C40 120.6(7) . . ?
C38 C39 H39 119.7 . . ?
C40 C39 H39 119.7 . . ?
C39 C40 C35 120.2(6) . . ?
C39 C40 H40 119.9 . . ?
C35 C40 H40 119.9 . . ?
C42 C41 C46 118.8(6) . . ?
C42 C41 P2 120.3(5) . . ?
C46 C41 P2 120.9(5) . . ?
C41 C42 C43 121.2(7) . . ?
C41 C42 H42 119.4 . . ?
C43 C42 H42 119.4 . . ?
C42 C43 C44 118.5(7) . . ?
C42 C43 H43 120.7 . . ?
C44 C43 H43 120.7 . . ?
C45 C44 C43 119.8(7) . . ?
C45 C44 H44 120.1 . . ?
C43 C44 H44 120.1 . . ?
C44 C45 C46 121.9(7) . . ?
C44 C45 H45 119.0 . . ?
C46 C45 H45 119.0 . . ?
C45 C46 C41 119.7(7) . . ?
C45 C46 H46 120.2 . . ?
C41 C46 H46 120.2 . . ?
C52 C47 C48 116.3(7) . . ?
C52 C47 P2 121.0(5) . . ?
C48 C47 P2 122.7(5) . . ?
C49 C48 C47 120.7(7) . . ?
C49 C48 H48 119.7 . . ?
C47 C48 H48 119.6 . . ?
C50 C49 C48 121.4(8) . . ?
C50 C49 H49 119.3 . . ?
C48 C49 H49 119.3 . . ?
C49 C50 C51 120.5(8) . . ?
C49 C50 H50 119.7 . . ?
C51 C50 H50 119.7 . . ?
C50 C51 C52 119.0(7) . . ?
C50 C51 H51 120.5 . . ?
C52 C51 H51 120.5 . . ?
C51 C52 C47 122.1(7) . . ?
C51 C52 H52 119.0 . . ?
C47 C52 H52 119.0 . . ?
C58 C53 C54 121.6(15) . . ?
C58 C53 H53 119.2 . . ?
C54 C53 H53 119.2 . . ?
C53 C54 C55 118.7(15) . . ?
C53 C54 H54 120.7 . . ?
C55 C54 H54 120.7 . . ?
C56 C55 C54 120.6(13) . . ?
C56 C55 H55 119.7 . . ?
C54 C55 H55 119.7 . . ?
C57 C56 C55 118.9(12) . . ?
C57 C56 H56 120.6 . . ?
C55 C56 H56 120.6 . . ?
C56 C57 C58 121.4(12) . . ?
C56 C57 H57 119.3 . . ?
C58 C57 H57 119.3 . . ?
C53 C58 C57 118.6(13) . . ?
C53 C58 H58 120.7 . . ?
C57 C58 H58 120.7 . . ?
C4 N1 C5 130.0(7) . . ?
C4 N1 H1 119(5) . . ?
C5 N1 H1 111(5) . . ?
N3 N2 C8 112.6(6) . . ?
N2 N3 C11 112.3(7) . . ?
C29 P1 C17 110.8(3) . . ?
C29 P1 C23 99.7(3) . . ?
C17 P1 C23 102.9(3) . . ?
C29 P1 Pt 114.1(2) . . ?
C17 P1 Pt 111.0(2) . . ?
C23 P1 Pt 117.3(2) . . ?
C47 P2 C35 102.3(3) . . ?
C47 P2 C41 103.2(3) . . ?
C35 P2 C41 105.1(3) . . ?
C47 P2 Pt 120.68(19) . . ?
C35 P2 Pt 109.5(2) . . ?
C41 P2 Pt 114.4(2) . . ?
C1 S1 Pt 107.4(2) . . ?
C3 S2 Pt 101.34(19) . . ?
P1 Pt P2 97.65(6) . . ?
P1 Pt S1 88.01(6) . . ?
P2 Pt S1 173.30(6) . . ?
P1 Pt S2 177.90(6) . . ?
P2 Pt S2 83.38(6) . . ?
S1 Pt S2 91.08(6) . . ?

loop_
_geom_bond_atom_site_label_1
_geom_bond_atom_site_label_2
_geom_bond_distance
_geom_bond_site_symmetry_2
_geom_bond_publ_flag
C1 C2 1.541(10) . ?
C1 S1 1.823(7) . ?
C1 H1A 0.9900 . ?
C1 H1B 0.9900 . ?
C2 C4 1.517(9) . ?
C2 C3 1.545(9) . ?
C2 H2 1.0000 . ?
C3 S2 1.805(6) . ?
C3 H3A 0.9900 . ?
C3 H3B 0.9900 . ?
C4 O 1.232(9) . ?
C4 N1 1.364(9) . ?
C5 C10 1.388(10) . ?
C5 C6 1.389(10) . ?
C5 N1 1.406(8) . ?
C6 C7 1.371(9) . ?
C6 H6 0.9500 . ?
C7 C8 1.367(11) . ?
C7 H7 0.9500 . ?
C8 C9 1.376(10) . ?
C8 N2 1.438(8) . ?
C9 C10 1.399(9) . ?
C9 H9 0.9500 . ?
C10 H10 0.9500 . ?
C11 C16 1.361(12) . ?
C11 C12 1.376(11) . ?
C11 N3 1.445(9) . ?
C12 C13 1.381(12) . ?
C12 H12 0.9500 . ?
C13 C14 1.352(15) . ?
C13 H13 0.9500 . ?
C14 C15 1.360(15) . ?
C14 H14 0.9500 . ?
C15 C16 1.386(11) . ?
C15 H15 0.9500 . ?
C16 H16 0.9500 . ?
C17 C22 1.388(9) . ?
C17 C18 1.400(10) . ?
C17 P1 1.814(7) . ?
C18 C19 1.381(10) . ?
C18 H18 0.9500 . ?
C19 C20 1.376(10) . ?
C19 H19 0.9500 . ?
C20 C21 1.369(11) . ?
C20 H20 0.9500 . ?
C21 C22 1.397(10) . ?
C21 H21 0.9500 . ?
C22 H22 0.9500 . ?
C23 C24 1.392(9) . ?
C23 C28 1.403(9) . ?
C23 P1 1.826(6) . ?
C24 C25 1.394(9) . ?
C24 H24 0.9500 . ?
C25 C26 1.378(10) . ?
C25 H25 0.9500 . ?
C26 C27 1.391(10) . ?
C26 H26 0.9500 . ?
C27 C28 1.379(9) . ?
C27 H27 0.9500 . ?
C28 H28 0.9500 . ?
C29 C34 1.381(9) . ?
C29 C30 1.412(9) . ?
C29 P1 1.815(7) . ?
C30 C31 1.387(9) . ?
C30 H30 0.9500 . ?
C31 C32 1.380(11) . ?
C31 H31 0.9500 . ?
C32 C33 1.382(11) . ?
C32 H32 0.9500 . ?
C33 C34 1.395(10) . ?
C33 H33 0.9500 . ?
C34 H34 0.9500 . ?
C35 C40 1.402(9) . ?
C35 C36 1.409(9) . ?
C35 P2 1.816(6) . ?
C36 C37 1.395(10) . ?
C36 H36 0.9500 . ?
C37 C38 1.363(10) . ?
C37 H37 0.9500 . ?
C38 C39 1.374(10) . ?
C38 H38 0.9500 . ?
C39 C40 1.389(9) . ?
C39 H39 0.9500 . ?
C40 H40 0.9500 . ?
C41 C42 1.382(10) . ?
C41 C46 1.400(10) . ?
C41 P2 1.826(6) . ?
C42 C43 1.400(9) . ?
C42 H42 0.9500 . ?
C43 C44 1.408(11) . ?
C43 H43 0.9500 . ?
C44 C45 1.352(11) . ?
C44 H44 0.9500 . ?
C45 C46 1.380(9) . ?
C45 H45 0.9500 . ?
C46 H46 0.9500 . ?
C47 C52 1.404(9) . ?
C47 C48 1.407(9) . ?
C47 P2 1.810(8) . ?
C48 C49 1.370(10) . ?
C48 H48 0.9500 . ?
C49 C50 1.359(11) . ?
C49 H49 0.9500 . ?
C50 C51 1.365(12) . ?
C50 H50 0.9500 . ?
C51 C52 1.391(11) . ?
C51 H51 0.9500 . ?
C52 H52 0.9500 . ?
C53 C58 1.34(2) . ?
C53 C54 1.35(2) . ?
C53 H53 0.9500 . ?
C54 C55 1.369(19) . ?
C54 H54 0.9500 . ?
C55 C56 1.353(16) . ?
C55 H55 0.9500 . ?
C56 C57 1.347(14) . ?
C56 H56 0.9500 . ?
C57 C58 1.364(15) . ?
C57 H57 0.9500 . ?
C58 H58 0.9500 . ?
N1 H1 0.87(9) . ?
N2 N3 1.273(9) . ?
P1 Pt 2.2904(16) . ?
P2 Pt 2.2909(16) . ?
S1 Pt 2.3355(17) . ?
S2 Pt 2.3585(16) . ?
